data_9011778
loop_
_publ_author_name
'Yamnova, N. A.'
'Pushcharovskii D Yu'
'Voloshin, A. V.'

_publ_section_title
;
 Crystal structure of a new natural Mn, W-tantaloniobate
;
_journal_name_full Kristallografiya
_journal_page_first 469
_journal_page_last 475
_journal_volume 40
_journal_year 1995
_chemical_formula_sum 'Fe0.1 Mn3.16 Nb3.6 O20 Ta0.652 Ti0.09 W1.807'
_chemical_name_mineral Koragoite
_space_group_IT_number 4
_symmetry_space_group_name_Hall 'P 2yb'
_symmetry_space_group_name_H-M 'P 1 21 1'
_cell_angle_alpha 90
_cell_angle_beta 103.5
_cell_angle_gamma 90
_cell_length_a 24.73
_cell_length_b 5.056
_cell_length_c 5.760
_cell_formula_units_Z 2
_cell_volume 700.302
_exptl_crystal_density_diffrn 6.109
_cod_depositor_comments
;
 Adding _atom_site_type_symbol label and values.

 Antanas Vaitkus
 2013-03-31
;
_cod_original_formula_sum 'Mn3.16 Fe.1 Ta.652 W1.807 Nb3.6 Ti.09 O20'
_cod_database_code 9011778

loop_
_symmetry_equiv_pos_as_xyz
x,y,z
-x,1/2+y,-z

loop_
_atom_site_label
_atom_site_type_symbol
_atom_site_fract_x
_atom_site_fract_y
_atom_site_fract_z
_atom_site_occupancy
_atom_site_U_iso_or_equiv
MnA1 Mn 0.60250 0.23900 0.76000 0.90000 0.01900
FeA1 Fe 0.60250 0.23900 0.76000 0.10000 0.01900
MnA2 Mn 0.30110 0.26300 0.97000 1.00000 0.03040
MnA3 Mn 0.10100 0.75100 0.44900 0.86000 0.02533
TaB1 Ta 0.80243 0.27250 0.98360 0.65200 0.00456
WB1 W 0.80243 0.27250 0.98360 0.09700 0.00456
NbB2 Nb 0.19790 0.26700 0.38620 1.00000 0.00253
NbB3 Nb 0.69920 0.27600 0.36970 1.00000 0.01051
NbBA1 Nb 0.10030 0.28710 0.78740 0.80000 0.01406
MnBA1 Mn 0.10030 0.28710 0.78740 0.20000 0.01406
NbBA2 Nb 0.39880 0.26700 0.58240 0.80000 0.00709
MnBA2 Mn 0.39880 0.26700 0.58240 0.20000 0.00709
WC1 W -0.00066 0.28750 0.16450 0.90000 0.00443
WC2 W 0.50031 0.25810 0.19160 0.81000 0.00456
TiC2 Ti 0.50031 0.25810 0.19160 0.09000 0.00456
O1 O 0.44600 0.11000 0.30100 1.00000 0.02153
O2 O 0.24700 0.11700 0.12900 1.00000 0.00633
O3 O 0.15500 0.44900 0.55000 1.00000 0.08106
O4 O 0.44600 0.61400 0.54500 1.00000 0.01773
O5 O 0.04900 0.13100 0.42000 1.00000 0.00760
O6 O 0.24300 0.62700 0.36100 1.00000 0.00127
O7 O 0.34000 0.46100 0.73600 1.00000 0.00760
O8 O 0.25100 0.10100 0.61100 1.00000 0.03673
O9 O 0.15600 0.95000 0.27500 1.00000 0.01013
O10 O 0.35000 0.43700 0.20100 1.00000 0.01267
O11 O 0.14800 0.93800 0.75300 1.00000 0.01013
O12 O 0.25800 0.60300 0.87600 1.00000 0.01140
O13 O 0.15800 0.47600 0.06800 1.00000 0.02660
O14 O 0.04500 0.60000 0.14400 1.00000 0.00760
O15 O 0.35500 0.93200 0.44600 1.00000 0.00253
O16 O 0.05000 0.14000 0.95000 1.00000 0.05446
O17 O 0.45500 0.07900 0.82500 1.00000 0.01140
O18 O 0.33900 0.96200 0.93400 1.00000 0.00253
O19 O 0.04700 0.63400 0.67400 1.00000 0.00507
O20 O 0.45400 0.56200 0.05700 1.00000 0.01773

_database_code_amcsd 0014194
